data_1557740
loop_
_publ_author_name
'Zeng, Tianyu'
'Shi, Dajun'
'Cheng, Qingrong'
'Liao, Guiying'
'Zhou, Hong'
'Pan, Zhiquan'

_publ_section_title
;
 Construction of novel phosphonate-based MOF/P--TiO2 heterojunction
 photocatalysts: enhanced photocatalytic performance and mechanistic
 insight
;
_journal_issue 3
_journal_name_full 'Environmental Science: Nano'
_journal_page_first 861
_journal_page_last 879
_journal_paper_doi 10.1039/C9EN01180C
_journal_volume 7
_journal_year 2020
_chemical_formula_sum 'C10 H14 Cd O6 P2'
_chemical_formula_weight 404.55
_space_group_crystal_system monoclinic
_space_group_IT_number 14
_space_group_name_Hall '-P 2ybc'
_space_group_name_H-M_alt 'P 1 21/c 1'
_atom_sites_solution_hydrogens mixed
_audit_creation_method SHELXL-2014/7
_audit_update_record
;
2019-08-10 deposited with the CCDC.	2020-01-06 downloaded from the CCDC.
;
_cell_angle_alpha 90
_cell_angle_beta 98.627(4)
_cell_angle_gamma 90
_cell_formula_units_Z 4
_cell_length_a 4.6221(4)
_cell_length_b 19.4673(19)
_cell_length_c 14.7079(13)
_cell_measurement_reflns_used 2045
_cell_measurement_temperature 173(2)
_cell_measurement_theta_max 25.3549
_cell_measurement_theta_min 2.9908
_cell_volume 1308.4(2)
_computing_cell_refinement 'Bruker SMART'
_computing_data_collection 'Bruker SMART'
_computing_data_reduction 'Bruker SAINT'
_computing_molecular_graphics 'Bruker SHELXTL'
_computing_publication_material 'Bruker SHELXTL'
_computing_structure_refinement 'SHELXL-2014/7 (Sheldrick, 2014)'
_computing_structure_solution 'SHELXS-97 (Sheldrick, 1990)'
_diffrn_ambient_temperature 173(2)
_diffrn_measured_fraction_theta_full 0.993
_diffrn_measured_fraction_theta_max 0.993
_diffrn_measurement_device_type 'PHOTON 100 CMOS detector'
_diffrn_measurement_method 'omega scan'
_diffrn_radiation_type MoK\a
_diffrn_radiation_wavelength 0.71073
_diffrn_reflns_av_R_equivalents 0.1133
_diffrn_reflns_av_unetI/netI 0.0981
_diffrn_reflns_Laue_measured_fraction_full 0.993
_diffrn_reflns_Laue_measured_fraction_max 0.993
_diffrn_reflns_limit_h_max 4
_diffrn_reflns_limit_h_min -5
_diffrn_reflns_limit_k_max 23
_diffrn_reflns_limit_k_min -23
_diffrn_reflns_limit_l_max 17
_diffrn_reflns_limit_l_min -16
_diffrn_reflns_number 8741
_diffrn_reflns_point_group_measured_fraction_full 0.993
_diffrn_reflns_point_group_measured_fraction_max 0.993
_diffrn_reflns_theta_full 24.999
_diffrn_reflns_theta_max 24.999
_diffrn_reflns_theta_min 2.802
_exptl_absorpt_coefficient_mu 1.932
_exptl_absorpt_correction_T_max 0.7452
_exptl_absorpt_correction_T_min 0.4848
_exptl_absorpt_correction_type multi-scan
_exptl_absorpt_process_details 'SADABS (Bruker, 2014)'
_exptl_crystal_colour colorless
_exptl_crystal_density_diffrn 2.054
_exptl_crystal_description needle
_exptl_crystal_F_000 800
_exptl_crystal_size_max 0.21
_exptl_crystal_size_mid 0.03
_exptl_crystal_size_min 0.02
_refine_diff_density_max 1.341
_refine_diff_density_min -0.967
_refine_diff_density_rms 0.185
_refine_ls_extinction_method none
_refine_ls_goodness_of_fit_ref 1.015
_refine_ls_hydrogen_treatment constr
_refine_ls_matrix_type full
_refine_ls_number_parameters 174
_refine_ls_number_reflns 2283
_refine_ls_number_restraints 6
_refine_ls_restrained_S_all 1.014
_refine_ls_R_factor_all 0.0936
_refine_ls_R_factor_gt 0.0500
_refine_ls_shift/su_max 0.000
_refine_ls_shift/su_mean 0.000
_refine_ls_structure_factor_coef Fsqd
_refine_ls_weighting_details 'w=1/[\s^2^(Fo^2^)+(0.0306P)^2^+0.2261P] where P=(Fo^2^+2Fc^2^)/3'
_refine_ls_weighting_scheme calc
_refine_ls_wR_factor_gt 0.0821
_refine_ls_wR_factor_ref 0.0904
_reflns_Friedel_coverage 0.000
_reflns_number_gt 1544
_reflns_number_total 2283
_reflns_threshold_expression 'I > 2\s(I)'
_cod_data_source_file c9en01180c2.cif
_cod_data_source_block 1
_cod_depositor_comments 'Adding full bibliography for 1557740.cif.'
_cod_original_sg_symbol_H-M 'P 21/c'
_cod_database_code 1557740
_shelx_shelxl_version_number 2014/7
_shelx_space_group_comment
;
The symmetry employed for this shelxl refinement is uniquely defined
by the following loop, which should always be used as a source of
symmetry information in preference to the above space-group names.
They are only intended as comments.
;

loop_
_space_group_symop_operation_xyz
'x, y, z'
'-x, y+1/2, -z+1/2'
'-x, -y, -z'
'x, -y-1/2, z-1/2'

loop_
_atom_site_label
_atom_site_type_symbol
_atom_site_fract_x
_atom_site_fract_y
_atom_site_fract_z
_atom_site_U_iso_or_equiv
_atom_site_adp_type
_atom_site_occupancy
_atom_site_site_symmetry_order
_atom_site_calc_flag
_atom_site_refinement_flags_posn
_atom_site_refinement_flags_adp
_atom_site_refinement_flags_occupancy
_atom_site_disorder_assembly
_atom_site_disorder_group
C1 C -0.1711(16) 0.2469(3) 0.9019(5) 0.0132(17) Uani 1 1 d . . . . .
C2 C -0.0396(16) 0.1994(4) 0.9662(5) 0.0153(18) Uani 1 1 d . . . . .
H2 H -0.0861 0.2014 1.0269 0.018 Uiso 1 1 calc R U . . .
C3 C 0.1564(16) 0.1490(4) 0.9465(5) 0.0142(17) Uani 1 1 d . . . . .
C4 C 0.2284(16) 0.1468(4) 0.8575(5) 0.0149(18) Uani 1 1 d . . . . .
C5 C 0.0969(16) 0.1943(4) 0.7926(5) 0.0149(17) Uani 1 1 d . . . . .
H5 H 0.1463 0.1928 0.7322 0.018 Uiso 1 1 calc R U . . .
C6 C -0.1030(16) 0.2435(4) 0.8126(5) 0.0142(17) Uani 1 1 d . . . . .
C7 C -0.3658(14) 0.3022(4) 0.9322(5) 0.0118(17) Uani 1 1 d . . . . .
H7A H -0.4653 0.2844 0.9825 0.014 Uiso 1 1 calc R U . . .
H7B H -0.5177 0.3149 0.8801 0.014 Uiso 1 1 calc R U . . .
C8 C 0.5536(16) 0.5963(4) 0.6690(5) 0.0147(18) Uani 1 1 d . . . . .
H8A H 0.4355 0.5788 0.6120 0.018 Uiso 1 1 calc R U . . .
H8B H 0.4190 0.6212 0.7038 0.018 Uiso 1 1 calc R U . . .
C9 C 0.2840(19) 0.0995(4) 1.0214(5) 0.022(2) Uani 1 1 d . . . . .
H9A H 0.2142 0.1116 1.0790 0.033 Uiso 1 1 calc R U . . .
H9B H 0.4981 0.1022 1.0299 0.033 Uiso 1 1 calc R U . . .
H9C H 0.2223 0.0526 1.0037 0.033 Uiso 1 1 calc R U . . .
C10 C -0.2383(19) 0.2915(4) 0.7365(6) 0.027(2) Uani 1 1 d . . . . .
H10A H -0.4510 0.2928 0.7349 0.040 Uiso 1 1 calc R U . . .
H10B H -0.1932 0.2750 0.6773 0.040 Uiso 1 1 calc R U . . .
H10C H -0.1580 0.3378 0.7482 0.040 Uiso 1 1 calc R U . . .
Cd1 Cd 0.29559(12) 0.48577(3) 0.89160(4) 0.01033(16) Uani 1 1 d . . . . .
O1 O 0.0411(11) 0.3508(2) 1.0615(4) 0.0195(13) Uani 1 1 d . . . . .
H1A H 0.0649 0.3834 1.1003 0.023 Uiso 1 1 d R U . . .
O2 O -0.3514(10) 0.4355(2) 0.9963(3) 0.0139(12) Uani 1 1 d . . . . .
O3 O 0.0249(11) 0.3965(2) 0.8990(4) 0.0178(13) Uani 1 1 d . . . . .
O4 O 0.4366(10) 0.4808(2) 0.7559(3) 0.0134(11) Uani 1 1 d . . . . .
O5 O 0.8861(10) 0.4816(3) 0.6752(3) 0.0137(11) Uani 1 1 d . . . . .
H5A H 0.7790 0.4460 0.6719 0.016 Uiso 1 1 d R U . . .
O6 O -0.1069(10) 0.5462(2) 0.8225(3) 0.0121(11) Uani 1 1 d . U . . .
P1 P -0.1553(4) 0.37651(10) 0.97112(13) 0.0104(4) Uani 1 1 d . . . . .
P2 P 0.6978(4) 0.52403(10) 0.73626(13) 0.0104(4) Uani 1 1 d . . . . .

loop_
_atom_site_aniso_label
_atom_site_aniso_U_11
_atom_site_aniso_U_22
_atom_site_aniso_U_33
_atom_site_aniso_U_23
_atom_site_aniso_U_13
_atom_site_aniso_U_12
C1 0.013(4) 0.008(4) 0.019(4) -0.002(3) 0.003(4) -0.007(3)
C2 0.016(4) 0.018(4) 0.014(4) -0.003(3) 0.009(4) -0.009(3)
C3 0.015(4) 0.006(4) 0.023(5) 0.001(3) 0.005(4) -0.001(3)
C4 0.013(4) 0.013(4) 0.016(4) -0.004(3) -0.003(3) -0.003(3)
C5 0.019(4) 0.016(4) 0.010(4) -0.009(3) 0.003(4) -0.009(3)
C6 0.015(4) 0.009(4) 0.018(4) 0.001(3) 0.001(4) -0.003(3)
C7 0.006(4) 0.014(4) 0.017(4) -0.001(3) 0.007(3) -0.003(3)
C8 0.015(4) 0.008(4) 0.021(4) 0.008(3) 0.005(4) -0.002(3)
C9 0.033(5) 0.017(4) 0.015(4) 0.003(3) 0.001(4) 0.004(4)
C10 0.036(5) 0.024(5) 0.017(5) 0.002(4) -0.005(4) 0.001(4)
Cd1 0.0111(3) 0.0091(2) 0.0107(3) 0.0000(3) 0.0013(2) 0.0001(3)
O1 0.028(3) 0.011(3) 0.016(3) -0.007(2) -0.008(3) 0.011(2)
O2 0.013(3) 0.010(3) 0.019(3) -0.004(2) 0.004(2) 0.007(2)
O3 0.016(3) 0.011(3) 0.025(3) 0.000(2) -0.001(3) -0.003(2)
O4 0.014(2) 0.011(3) 0.015(3) 0.007(2) 0.003(2) -0.002(2)
O5 0.014(2) 0.012(3) 0.016(3) -0.002(2) 0.005(2) -0.005(2)
O6 0.0125(13) 0.0124(13) 0.0111(14) -0.0008(9) 0.0009(9) 0.0007(9)
P1 0.0091(9) 0.0091(10) 0.0126(11) -0.0015(8) 0.0007(8) 0.0023(8)
P2 0.0084(9) 0.0116(11) 0.0115(10) 0.0008(8) 0.0020(8) -0.0011(8)

loop_
_atom_type_symbol
_atom_type_description
_atom_type_scat_dispersion_real
_atom_type_scat_dispersion_imag
_atom_type_scat_source
C C 0.0033 0.0016 'International Tables Vol C Tables 4.2.6.8 and 6.1.1.4'
H H 0.0000 0.0000 'International Tables Vol C Tables 4.2.6.8 and 6.1.1.4'
O O 0.0106 0.0060 'International Tables Vol C Tables 4.2.6.8 and 6.1.1.4'
P P 0.1023 0.0942 'International Tables Vol C Tables 4.2.6.8 and 6.1.1.4'
Cd Cd -0.8075 1.2024 'International Tables Vol C Tables 4.2.6.8 and 6.1.1.4'

loop_
_geom_angle_atom_site_label_1
_geom_angle_atom_site_label_2
_geom_angle_atom_site_label_3
_geom_angle
_geom_angle_site_symmetry_1
_geom_angle_site_symmetry_3
_geom_angle_publ_flag
C2 C1 C6 117.9(7) . . ?
C2 C1 C7 119.4(7) . . ?
C6 C1 C7 122.6(7) . . ?
C1 C2 C3 123.7(8) . . ?
C1 C2 H2 118.1 . . ?
C3 C2 H2 118.1 . . ?
C2 C3 C4 118.0(7) . . ?
C2 C3 C9 119.3(7) . . ?
C4 C3 C9 122.7(7) . . ?
C3 C4 C5 118.6(7) . . ?
C3 C4 C8 121.7(7) . 2_646 ?
C5 C4 C8 119.7(7) . 2_646 ?
C6 C5 C4 123.0(8) . . ?
C6 C5 H5 118.5 . . ?
C4 C5 H5 118.5 . . ?
C5 C6 C1 118.8(7) . . ?
C5 C6 C10 118.7(7) . . ?
C1 C6 C10 122.5(7) . . ?
C1 C7 P1 110.5(5) . . ?
C1 C7 H7A 109.5 . . ?
P1 C7 H7A 109.5 . . ?
C1 C7 H7B 109.5 . . ?
P1 C7 H7B 109.5 . . ?
H7A C7 H7B 108.1 . . ?
C4 C8 P2 116.7(5) 2_656 . ?
C4 C8 H8A 108.1 2_656 . ?
P2 C8 H8A 108.1 . . ?
C4 C8 H8B 108.1 2_656 . ?
P2 C8 H8B 108.1 . . ?
H8A C8 H8B 107.3 . . ?
C3 C9 H9A 109.5 . . ?
C3 C9 H9B 109.5 . . ?
H9A C9 H9B 109.5 . . ?
C3 C9 H9C 109.5 . . ?
H9A C9 H9C 109.5 . . ?
H9B C9 H9C 109.5 . . ?
C6 C10 H10A 109.5 . . ?
C6 C10 H10B 109.5 . . ?
H10A C10 H10B 109.5 . . ?
C6 C10 H10C 109.5 . . ?
H10A C10 H10C 109.5 . . ?
H10B C10 H10C 109.5 . . ?
O3 Cd1 O4 105.37(19) . . ?
O3 Cd1 O2 121.3(2) . 3_567 ?
O4 Cd1 O2 133.13(19) . 3_567 ?
O3 Cd1 O2 88.94(17) . 1_655 ?
O4 Cd1 O2 108.33(18) . 1_655 ?
O2 Cd1 O2 78.79(18) 3_567 1_655 ?
O3 Cd1 O6 89.85(18) . . ?
O4 Cd1 O6 87.25(17) . . ?
O2 Cd1 O6 88.34(16) 3_567 . ?
O2 Cd1 O6 164.12(18) 1_655 . ?
P1 O1 H1A 109.3 . . ?
P1 O2 Cd1 132.9(3) . 3_567 ?
P1 O2 Cd1 122.8(3) . 1_455 ?
Cd1 O2 Cd1 101.21(18) 3_567 1_455 ?
P1 O3 Cd1 129.5(3) . . ?
P2 O4 Cd1 119.8(3) . . ?
P2 O5 H5A 95.4 . . ?
P2 O6 Cd1 124.6(3) 1_455 . ?
O3 P1 O2 112.7(3) . . ?
O3 P1 O1 111.7(3) . . ?
O2 P1 O1 108.6(3) . . ?
O3 P1 C7 108.5(3) . . ?
O2 P1 C7 111.6(3) . . ?
O1 P1 C7 103.3(3) . . ?
O6 P2 O4 112.8(3) 1_655 . ?
O6 P2 O5 108.5(3) 1_655 . ?
O4 P2 O5 109.7(3) . . ?
O6 P2 C8 111.5(3) 1_655 . ?
O4 P2 C8 107.3(3) . . ?
O5 P2 C8 106.8(3) . . ?
O6 P2 H5A 121.5 1_655 . ?
O4 P2 H5A 82.7 . . ?
O5 P2 H5A 27.1 . . ?
C8 P2 H5A 116.6 . . ?

loop_
_geom_bond_atom_site_label_1
_geom_bond_atom_site_label_2
_geom_bond_distance
_geom_bond_site_symmetry_2
_geom_bond_publ_flag
C1 C2 1.396(10) . ?
C1 C6 1.398(11) . ?
C1 C7 1.512(10) . ?
C2 C3 1.395(10) . ?
C2 H2 0.9500 . ?
C3 C4 1.399(11) . ?
C3 C9 1.515(10) . ?
C4 C5 1.399(10) . ?
C4 C8 1.501(10) 2_646 ?
C5 C6 1.393(11) . ?
C5 H5 0.9500 . ?
C6 C10 1.520(10) . ?
C7 P1 1.789(7) . ?
C7 H7A 0.9900 . ?
C7 H7B 0.9900 . ?
C8 C4 1.501(10) 2_656 ?
C8 P2 1.790(7) . ?
C8 H8A 0.9900 . ?
C8 H8B 0.9900 . ?
C9 H9A 0.9800 . ?
C9 H9B 0.9800 . ?
C9 H9C 0.9800 . ?
C10 H10A 0.9800 . ?
C10 H10B 0.9800 . ?
C10 H10C 0.9800 . ?
Cd1 O3 2.153(5) . ?
Cd1 O4 2.192(5) . ?
Cd1 O2 2.238(5) 3_567 ?
Cd1 O2 2.289(5) 1_655 ?
Cd1 O6 2.304(4) . ?
O1 P1 1.574(5) . ?
O1 H1A 0.8500 . ?
O2 P1 1.542(5) . ?
O2 Cd1 2.238(5) 3_567 ?
O2 Cd1 2.289(4) 1_455 ?
O3 P1 1.495(6) . ?
O4 P2 1.535(5) . ?
O5 P2 1.574(5) . ?
O5 H5A 0.8500 . ?
O6 P2 1.506(5) 1_455 ?
P2 O6 1.506(5) 1_655 ?
P2 H5A 1.8580 . ?

loop_
_geom_hbond_atom_site_label_D
_geom_hbond_atom_site_label_H
_geom_hbond_atom_site_label_A
_geom_hbond_distance_DH
_geom_hbond_distance_HA
_geom_hbond_distance_DA
_geom_hbond_angle_DHA
_geom_hbond_site_symmetry_A
O1 H1A O6 0.85 1.77 2.620(7) 177.5 3_567
O1 H1A O6 0.85 1.77 2.620(7) 177.5 3_567
